data_7201388
loop_
_publ_author_name
'Neumann, Marcus Aurelius'
'Perrin, Marc-Antoine'

_publ_section_title
;
 Can crystal structure prediction guide experimentalists to a new
 polymorph of paracetamol?
;
_journal_issue 11
_journal_name_full CrystEngComm
_journal_page_first 2475
_journal_paper_doi 10.1039/b909819d
_journal_volume 11
_journal_year 2009
_space_group_IT_number 2
_symmetry_cell_setting triclinic
_symmetry_Int_Tables_number 2
_symmetry_space_group_name_Hall '-P 1'
_symmetry_space_group_name_H-M 'P -1'
_cell_angle_alpha 107.469029
_cell_angle_beta 106.669128
_cell_angle_gamma 73.086662
_cell_length_a 8.709252
_cell_length_b 9.567842
_cell_length_c 9.913097
_cell_volume 735.631
_cod_data_source_file b909819d.txt
_cod_data_source_block 40
_cod_struct_determination_method theoretical
_cod_database_code 7201388

loop_
_symmetry_equiv_pos_site_id
_symmetry_equiv_pos_as_xyz
1 x,y,z
2 -x,-y,-z

loop_
_atom_site_label
_atom_site_type_symbol
_atom_site_fract_x
_atom_site_fract_y
_atom_site_fract_z
C0_0 C 0.992591 0.596046 0.860400
C1_0 C 1.148761 0.507735 0.845210
C2_0 C 0.978105 0.746461 0.937716
N3_0 N 0.858463 0.527238 0.789804
C4_0 C 1.287023 0.568328 0.901515
H5_0 H 1.162388 0.389445 0.789525
C6_0 C 1.117261 0.807022 0.994414
H7_0 H 0.857888 0.815778 0.950966
C8_0 C 0.702533 0.570497 0.808771
H9_0 H 0.881710 0.436385 0.705475
C10_0 C 1.272536 0.719663 0.975032
H11_0 H 1.407011 0.497147 0.889885
H12_0 H 1.105898 0.924097 1.053620
C13_0 C 0.589614 0.472039 0.707117
O14_0 O 0.654430 0.682775 0.903944
O15_0 O 1.406455 0.783636 1.030842
H16_0 H 0.633382 0.406741 0.608701
H17_0 H 0.580099 0.391805 0.762032
H18_0 H 0.466906 0.542374 0.678376
H19_0 H 1.496767 0.730629 0.974897
H11_1 H 1.150617 0.430910 0.547539
C4_1 C 1.176708 0.312333 0.492817
C1_1 C 1.318562 0.249896 0.437965
C10_1 C 1.063969 0.225548 0.473014
C0_1 C 1.349368 0.099573 0.360476
H5_1 H 1.403955 0.318466 0.451901
C6_1 C 1.099518 0.073101 0.402609
O15_1 O 0.923219 0.291200 0.525076
C2_1 C 1.240230 0.011292 0.346931
N3_1 N 1.479562 0.032059 0.287254
H12_1 H 1.016893 0.002468 0.391341
H19_1 H 0.831496 0.236933 0.469068
H7_1 H 1.266105 -0.107404 0.292577
C8_1 C 1.619278 0.076246 0.304680
H9_1 H 1.460597 -0.060374 0.204443
C13_1 C 1.728463 -0.021964 0.202778
O14_1 O 1.657694 0.188776 0.399700
H16_1 H 1.795524 0.046389 0.180942
H17_1 H 1.659976 -0.079413 0.100448
H18_1 H 1.818528 -0.108491 0.254333
